data_7717325
loop_
_publ_author_name
'Bombaci, Matteo'
'Lo Presti, Francesca'
'Pellegrino, Anna Lucia'
'Lippi, Martina'
'Rossi, Patrizia'
'Tacconi, Leonardo'
'Sorace, Lorenzo'
'Malandrino, Graziella'

_publ_section_title
;
 Bifunctional heterobimetallic 3d-4f [Co(II)-RE, RE = Dy, Eu, Y] ionic
 complexes: modulation of the magnetic-luminescent behaviour
;
_journal_name_full 'Dalton Transactions'
_journal_paper_doi 10.1039/D4DT01693A
_journal_year 2024
_chemical_formula_sum 'C35 H27 Co F30 O15 Y'
_chemical_formula_weight 1405.40
_space_group_crystal_system monoclinic
_space_group_IT_number 14
_space_group_name_Hall '-P 2yn'
_space_group_name_H-M_alt 'P 1 21/n 1'
_atom_sites_solution_hydrogens geom
_audit_creation_method SHELXL-2018/3
_audit_update_record
;
2024-06-07 deposited with the CCDC.	2024-10-28 downloaded from the CCDC.
;
_cell_angle_alpha 90
_cell_angle_beta 94.9670(10)
_cell_angle_gamma 90
_cell_formula_units_Z 4
_cell_length_a 14.2628(5)
_cell_length_b 23.3033(8)
_cell_length_c 15.0829(6)
_cell_measurement_reflns_used 9322
_cell_measurement_temperature 100(2)
_cell_measurement_theta_max 29.70
_cell_measurement_theta_min 2.21
_cell_volume 4994.3(3)
_computing_cell_refinement 'Bruker SAINT'
_computing_data_collection 'Bruker APEX2'
_computing_data_reduction 'Bruker SAINT'
_computing_structure_refinement 'SHELXL-2018/3 (Sheldrick, 2018)'
_computing_structure_solution 'SIR 2004 (Burla, 2005)'
_diffrn_ambient_temperature 100(2)
_diffrn_measured_fraction_theta_full 1.000
_diffrn_measured_fraction_theta_max 0.995
_diffrn_measurement_device_type 'Bruker APEX-II CCD'
_diffrn_measurement_method '\f and \w scans'
_diffrn_radiation_type MoK\a
_diffrn_radiation_wavelength 0.71073
_diffrn_reflns_av_R_equivalents 0.0999
_diffrn_reflns_av_unetI/netI 0.0642
_diffrn_reflns_Laue_measured_fraction_full 1.000
_diffrn_reflns_Laue_measured_fraction_max 0.995
_diffrn_reflns_limit_h_max 21
_diffrn_reflns_limit_h_min -21
_diffrn_reflns_limit_k_max 35
_diffrn_reflns_limit_k_min -33
_diffrn_reflns_limit_l_max 23
_diffrn_reflns_limit_l_min -23
_diffrn_reflns_number 205161
_diffrn_reflns_point_group_measured_fraction_full 1.000
_diffrn_reflns_point_group_measured_fraction_max 0.995
_diffrn_reflns_theta_full 25.242
_diffrn_reflns_theta_max 33.199
_diffrn_reflns_theta_min 1.679
_exptl_absorpt_coefficient_mu 1.663
_exptl_absorpt_correction_T_max 0.7465
_exptl_absorpt_correction_T_min 0.7080
_exptl_absorpt_correction_type multi-scan
_exptl_absorpt_process_details 'SADABS-2016/2, Sheldrick 2015'
_exptl_crystal_colour orange
_exptl_crystal_density_diffrn 1.869
_exptl_crystal_description prismatic
_exptl_crystal_F_000 2772
_exptl_crystal_size_max 0.180
_exptl_crystal_size_mid 0.140
_exptl_crystal_size_min 0.120
_refine_diff_density_max 1.182
_refine_diff_density_min -1.191
_refine_diff_density_rms 0.116
_refine_ls_extinction_method none
_refine_ls_goodness_of_fit_ref 0.819
_refine_ls_hydrogen_treatment constr
_refine_ls_matrix_type full
_refine_ls_number_parameters 751
_refine_ls_number_reflns 19021
_refine_ls_number_restraints 0
_refine_ls_restrained_S_all 0.819
_refine_ls_R_factor_all 0.1100
_refine_ls_R_factor_gt 0.0551
_refine_ls_shift/su_max 0.013
_refine_ls_shift/su_mean 0.000
_refine_ls_structure_factor_coef Fsqd
_refine_ls_weighting_details 'w=1/[\s^2^(Fo^2^)+(0.0788P)^2^+24.4624P] where P=(Fo^2^+2Fc^2^)/3'
_refine_ls_weighting_scheme calc
_refine_ls_wR_factor_gt 0.1242
_refine_ls_wR_factor_ref 0.1646
_reflns_Friedel_coverage 0.000
_reflns_number_gt 12329
_reflns_number_total 19021
_reflns_threshold_expression 'I > 2\s(I)'
_cod_data_source_file d4dt01693a2.cif
_cod_data_source_block Y-Co
_cod_original_sg_symbol_H-M 'P 21/n'
_cod_database_code 7717325
_shelx_shelxl_version_number 2018/3
_shelx_space_group_comment
;
The symmetry employed for this shelxl refinement is uniquely defined
by the following loop, which should always be used as a source of
symmetry information in preference to the above space-group names.
They are only intended as comments.
;
_shelx_estimated_absorpt_t_min 0.754
_shelx_estimated_absorpt_t_max 0.825

loop_
_space_group_symop_operation_xyz
'x, y, z'
'-x+1/2, y+1/2, -z+1/2'
'-x, -y, -z'
'x-1/2, -y-1/2, z-1/2'

loop_
_atom_site_label
_atom_site_type_symbol
_atom_site_fract_x
_atom_site_fract_y
_atom_site_fract_z
_atom_site_U_iso_or_equiv
_atom_site_adp_type
_atom_site_occupancy
_atom_site_site_symmetry_order
_atom_site_calc_flag
_atom_site_refinement_flags_posn
_atom_site_refinement_flags_adp
_atom_site_refinement_flags_occupancy
_atom_site_disorder_assembly
_atom_site_disorder_group
Y1 Y 0.93108(2) 0.27181(2) 0.73464(2) 0.01612(6) Uani 1 1 d . . . . .
O1D O 0.95225(16) 0.28306(10) 0.88959(15) 0.0221(4) Uani 1 1 d . . . . .
O2D O 0.84447(15) 0.35147(10) 0.77351(15) 0.0210(4) Uani 1 1 d . . . . .
C1D C 0.9190(2) 0.31394(13) 0.9464(2) 0.0207(5) Uani 1 1 d . . . . .
C2D C 0.8559(2) 0.35988(14) 0.9315(2) 0.0253(6) Uani 1 1 d . . . . .
H2D H 0.834602 0.380461 0.980253 0.030 Uiso 1 1 calc R U . . .
C3D C 0.8250(2) 0.37500(13) 0.8449(2) 0.0213(6) Uani 1 1 d . . . . .
C4D C 0.9553(3) 0.30102(15) 1.0436(2) 0.0271(6) Uani 1 1 d . . . . .
C5D C 0.7578(3) 0.42626(16) 0.8312(2) 0.0291(7) Uani 1 1 d . . . . .
F4D1 F 0.9954(2) 0.24967(11) 1.05183(15) 0.0470(7) Uani 1 1 d . . . . .
F4D2 F 1.02026(16) 0.33908(11) 1.07326(15) 0.0367(5) Uani 1 1 d . . . . .
F4D3 F 0.88664(17) 0.30388(13) 1.09758(15) 0.0455(6) Uani 1 1 d . . . . .
F5D1 F 0.7390(5) 0.4518(3) 0.9068(4) 0.0277(11) Uiso 0.5 1 d . . P A 1
F5D2 F 0.7968(5) 0.4660(3) 0.7779(5) 0.0265(13) Uiso 0.5 1 d . . P A 1
F5D3 F 0.6739(5) 0.4059(3) 0.7873(5) 0.0336(15) Uiso 0.5 1 d . . P A 1
F5D4 F 0.7129(7) 0.4393(4) 0.9019(6) 0.028(2) Uiso 0.25 1 d . . P A 2
F5D5 F 0.7990(8) 0.4715(5) 0.8028(8) 0.032(3) Uiso 0.25 1 d . . P A 2
F5D6 F 0.6862(8) 0.4174(5) 0.7705(8) 0.033(3) Uiso 0.25 1 d . . P A 2
F5D7 F 0.7651(8) 0.4630(5) 0.9052(7) 0.033(3) Uiso 0.25 1 d . . P A 3
F5D8 F 0.6752(7) 0.4114(4) 0.8146(7) 0.026(2) Uiso 0.25 1 d . . P A 3
F5D9 F 0.7748(8) 0.4598(5) 0.7658(7) 0.028(3) Uiso 0.25 1 d . . P A 3
O1E O 0.84413(16) 0.21643(10) 0.62858(15) 0.0225(4) Uani 1 1 d . . . . .
O2E O 1.02921(15) 0.24280(9) 0.62337(15) 0.0206(4) Uani 1 1 d . . . . .
C1E C 0.8570(2) 0.19174(14) 0.5566(2) 0.0223(6) Uani 1 1 d . . . . .
C2E C 0.9378(2) 0.19035(15) 0.5118(2) 0.0238(6) Uani 1 1 d . . . . .
H2E H 0.937788 0.171883 0.455662 0.029 Uiso 1 1 calc R U . . .
C3E C 1.0194(2) 0.21657(13) 0.5507(2) 0.0215(6) Uani 1 1 d . . . . .
C4E C 0.7697(3) 0.15991(17) 0.5156(3) 0.0323(7) Uani 1 1 d . . . . .
C5E C 1.1100(2) 0.21297(16) 0.5033(2) 0.0278(7) Uani 1 1 d . . . . .
F4E1 F 0.7291(3) 0.1285(2) 0.5750(3) 0.0336(10) Uiso 0.6 1 d . . P B 1
F4E2 F 0.7838(3) 0.1250(2) 0.4494(3) 0.0331(11) Uiso 0.6 1 d . . P B 1
F4E3 F 0.7029(3) 0.2027(2) 0.4878(3) 0.0314(10) Uiso 0.6 1 d . . P B 1
F4E4 F 0.7504(5) 0.1158(3) 0.5720(4) 0.0333(15) Uiso 0.4 1 d . . P B 2
F4E5 F 0.7855(4) 0.1378(3) 0.4329(4) 0.0246(13) Uiso 0.4 1 d . . P B 2
F4E6 F 0.6969(5) 0.1892(3) 0.5007(4) 0.0281(14) Uiso 0.4 1 d . . P B 2
F5E1 F 1.17979(16) 0.19119(12) 0.55716(17) 0.0433(6) Uani 1 1 d . . . . .
F5E2 F 1.13675(19) 0.26517(11) 0.47973(19) 0.0464(6) Uani 1 1 d . . . . .
F5E3 F 1.10181(18) 0.18063(12) 0.43052(16) 0.0432(6) Uani 1 1 d . . . . .
O3 O 0.78066(16) 0.23714(10) 0.78835(16) 0.0236(4) Uani 1 1 d . . . . .
O4 O 0.94467(16) 0.17688(9) 0.80089(15) 0.0223(4) Uani 1 1 d . . . . .
O5 O 1.09068(15) 0.24655(9) 0.79513(15) 0.0209(4) Uani 1 1 d . . . . .
O6 O 1.04168(15) 0.34833(9) 0.72725(15) 0.0198(4) Uani 1 1 d . . . . .
O7 O 0.89628(15) 0.33478(9) 0.60379(14) 0.0203(4) Uani 1 1 d . . . . .
C6 C 0.6915(2) 0.25696(17) 0.7467(3) 0.0295(7) Uani 1 1 d . . . . .
H6A H 0.694516 0.298472 0.736931 0.044 Uiso 1 1 calc R U . . .
H6B H 0.677994 0.237437 0.689504 0.044 Uiso 1 1 calc R U . . .
H6C H 0.641622 0.248434 0.785496 0.044 Uiso 1 1 calc R U . . .
C7 C 0.7778(3) 0.17639(15) 0.8033(3) 0.0291(7) Uani 1 1 d . . . . .
H7A H 0.768350 0.155844 0.745775 0.035 Uiso 1 1 calc R U . . .
H7B H 0.724998 0.166744 0.839106 0.035 Uiso 1 1 calc R U . . .
C8 C 0.8692(3) 0.15881(15) 0.8518(3) 0.0300(7) Uani 1 1 d . . . . .
H8A H 0.876058 0.176826 0.911456 0.036 Uiso 1 1 calc R U . . .
H8B H 0.870946 0.116620 0.859530 0.036 Uiso 1 1 calc R U . . .
C9 C 1.0345(2) 0.15912(14) 0.8453(2) 0.0266(6) Uani 1 1 d . . . . .
H9A H 1.039990 0.116787 0.844161 0.032 Uiso 1 1 calc R U . . .
H9B H 1.039434 0.171828 0.908210 0.032 Uiso 1 1 calc R U . . .
C10 C 1.1108(2) 0.18578(13) 0.7975(2) 0.0243(6) Uani 1 1 d . . . . .
H10A H 1.173150 0.178335 0.829670 0.029 Uiso 1 1 calc R U . . .
H10B H 1.110596 0.170156 0.736488 0.029 Uiso 1 1 calc R U . . .
C11 C 1.1664(2) 0.28220(13) 0.7720(2) 0.0242(6) Uani 1 1 d . . . . .
H11A H 1.182081 0.274090 0.710559 0.029 Uiso 1 1 calc R U . . .
H11B H 1.223220 0.275884 0.813367 0.029 Uiso 1 1 calc R U . . .
C12 C 1.1309(2) 0.34255(13) 0.7795(2) 0.0236(6) Uani 1 1 d . . . . .
H12A H 1.123152 0.351600 0.842603 0.028 Uiso 1 1 calc R U . . .
H12B H 1.176970 0.369833 0.757851 0.028 Uiso 1 1 calc R U . . .
C13 C 1.0465(2) 0.37612(13) 0.6423(2) 0.0224(6) Uani 1 1 d . . . . .
H13A H 1.077238 0.350714 0.600856 0.027 Uiso 1 1 calc R U . . .
H13B H 1.082921 0.412230 0.649391 0.027 Uiso 1 1 calc R U . . .
C14 C 0.9476(2) 0.38822(13) 0.6076(2) 0.0234(6) Uani 1 1 d . . . . .
H14A H 0.918521 0.415615 0.647230 0.028 Uiso 1 1 calc R U . . .
H14B H 0.946090 0.405428 0.547434 0.028 Uiso 1 1 calc R U . . .
C15 C 0.8005(2) 0.34398(15) 0.5682(2) 0.0271(7) Uani 1 1 d . . . . .
H15A H 0.766513 0.307383 0.566044 0.041 Uiso 1 1 calc R U . . .
H15B H 0.769859 0.370939 0.606389 0.041 Uiso 1 1 calc R U . . .
H15C H 0.799885 0.359879 0.508023 0.041 Uiso 1 1 calc R U . . .
Co1 Co 0.25608(3) 0.51818(2) 0.66587(3) 0.01836(9) Uani 1 1 d . . . . .
O1A O 0.31815(16) 0.43844(10) 0.67606(16) 0.0244(4) Uani 1 1 d . . . . .
O2A O 0.35259(17) 0.54613(10) 0.76591(16) 0.0245(5) Uani 1 1 d . . . . .
C1A C 0.3858(2) 0.42449(13) 0.7303(2) 0.0214(6) Uani 1 1 d . . . . .
C2A C 0.4355(2) 0.45798(14) 0.7949(2) 0.0241(6) Uani 1 1 d . . . . .
H2A H 0.484464 0.440789 0.832585 0.029 Uiso 1 1 calc R U . . .
C3A C 0.4155(2) 0.51588(14) 0.8058(2) 0.0218(6) Uani 1 1 d . . . . .
C4A C 0.4145(2) 0.36131(15) 0.7233(2) 0.0282(7) Uani 1 1 d . . . . .
C5A C 0.4792(3) 0.54995(15) 0.8750(2) 0.0283(7) Uani 1 1 d . . . . .
F4A1 F 0.3623(4) 0.3293(2) 0.7707(4) 0.0274(10) Uiso 0.5 1 d . . P C 1
F4A2 F 0.5063(3) 0.3522(2) 0.7514(4) 0.0232(9) Uiso 0.5 1 d . . P C 1
F4A3 F 0.4035(5) 0.3438(2) 0.6374(4) 0.0346(12) Uiso 0.5 1 d . . P C 1
F4A4 F 0.3824(6) 0.3325(3) 0.7998(6) 0.0181(16) Uiso 0.25 1 d . . P C 2
F4A5 F 0.4982(7) 0.3495(4) 0.7203(7) 0.031(2) Uiso 0.25 1 d . . P C 2
F4A6 F 0.3668(8) 0.3323(4) 0.6573(7) 0.037(2) Uiso 0.25 1 d . . P C 2
F4A7 F 0.3446(6) 0.3261(4) 0.7364(7) 0.0268(18) Uiso 0.25 1 d . . P C 3
F4A9 F 0.4339(8) 0.3503(5) 0.6402(7) 0.033(2) Uiso 0.25 1 d . . P C 3
F4A8 F 0.4916(9) 0.3476(5) 0.7803(8) 0.043(3) Uiso 0.25 1 d . . P C 3
F5A1 F 0.52384(18) 0.59133(11) 0.83349(16) 0.0436(6) Uani 1 1 d . . . . .
F5A2 F 0.54471(17) 0.51842(10) 0.91986(16) 0.0390(5) Uani 1 1 d . . . . .
F5A3 F 0.42876(18) 0.57550(11) 0.93381(16) 0.0424(6) Uani 1 1 d . . . . .
O1B O 0.16479(17) 0.49187(10) 0.75637(15) 0.0238(4) Uani 1 1 d . . . . .
O2B O 0.18602(15) 0.59571(9) 0.65630(15) 0.0212(4) Uani 1 1 d . . . . .
C1B C 0.1065(2) 0.52329(14) 0.7905(2) 0.0227(6) Uani 1 1 d . . . . .
C2B C 0.0797(2) 0.57929(13) 0.7679(2) 0.0221(6) Uani 1 1 d . . . . .
H2B H 0.032563 0.597288 0.799011 0.027 Uiso 1 1 calc R U . . .
C3B C 0.1196(2) 0.60977(12) 0.7011(2) 0.0189(5) Uani 1 1 d . . . . .
C4B C 0.0586(3) 0.49417(15) 0.8662(3) 0.0332(8) Uani 1 1 d . . . . .
C5B C 0.0804(2) 0.66981(13) 0.6776(2) 0.0225(6) Uani 1 1 d . . . . .
F4B1 F 0.1182(4) 0.4632(2) 0.9182(3) 0.0455(11) Uiso 0.6 1 d . . P D 1
F4B2 F 0.0179(3) 0.52944(18) 0.9174(3) 0.0357(9) Uiso 0.6 1 d . . P D 1
F4B3 F -0.0055(3) 0.4546(2) 0.8254(3) 0.0402(11) Uiso 0.6 1 d . . P D 1
F4B4 F -0.0147(4) 0.5278(2) 0.8952(4) 0.0240(10) Uiso 0.4 1 d . . P D 2
F4B5 F 0.1257(6) 0.4834(4) 0.9348(6) 0.0512(19) Uiso 0.4 1 d . . P D 2
F4B6 F 0.0199(4) 0.4470(3) 0.8468(4) 0.0297(12) Uiso 0.4 1 d . . P D 2
F5B1 F 0.14395(17) 0.70941(9) 0.7025(2) 0.0458(6) Uani 1 1 d . . . . .
F5B2 F 0.00321(16) 0.68255(10) 0.71694(16) 0.0357(5) Uani 1 1 d . . . . .
F5B3 F 0.05889(19) 0.67467(10) 0.59035(15) 0.0399(6) Uani 1 1 d . . . . .
O1C O 0.17329(15) 0.48584(9) 0.55777(15) 0.0211(4) Uani 1 1 d . . . . .
O2C O 0.34701(16) 0.54756(10) 0.57612(15) 0.0226(4) Uani 1 1 d . . . . .
C1C C 0.1974(2) 0.48146(12) 0.4801(2) 0.0195(5) Uani 1 1 d . . . . .
C2C C 0.2778(2) 0.50225(13) 0.4444(2) 0.0220(6) Uani 1 1 d . . . . .
H2C H 0.287148 0.494165 0.384103 0.026 Uiso 1 1 calc R U . . .
C3C C 0.3450(2) 0.53469(13) 0.4954(2) 0.0196(5) Uani 1 1 d . . . . .
C4C C 0.1262(2) 0.44790(14) 0.4179(2) 0.0237(6) Uani 1 1 d . . . . .
C5C C 0.4253(2) 0.56188(15) 0.4481(2) 0.0247(6) Uani 1 1 d . . . . .
F4C1 F 0.12041(18) 0.39363(9) 0.44538(15) 0.0384(5) Uani 1 1 d . . . . .
F4C2 F 0.14733(16) 0.44580(10) 0.33370(14) 0.0354(5) Uani 1 1 d . . . . .
F4C3 F 0.04017(15) 0.47047(11) 0.41834(17) 0.0408(6) Uani 1 1 d . . . . .
F5C1 F 0.50673(13) 0.56095(9) 0.49859(14) 0.0262(4) Uani 1 1 d . . . . .
F5C2 F 0.40563(15) 0.61749(10) 0.43091(17) 0.0385(5) Uani 1 1 d . . . . .
F5C3 F 0.43960(16) 0.53633(11) 0.37158(14) 0.0370(5) Uani 1 1 d . . . . .

loop_
_atom_site_aniso_label
_atom_site_aniso_U_11
_atom_site_aniso_U_22
_atom_site_aniso_U_33
_atom_site_aniso_U_23
_atom_site_aniso_U_13
_atom_site_aniso_U_12
Y1 0.01647(12) 0.01522(12) 0.01678(12) 0.00017(9) 0.00212(9) -0.00008(9)
O1D 0.0254(11) 0.0209(10) 0.0202(10) -0.0020(8) 0.0032(8) 0.0030(8)
O2D 0.0212(10) 0.0218(10) 0.0204(10) 0.0017(8) 0.0034(8) 0.0011(8)
C1D 0.0231(14) 0.0208(13) 0.0183(13) -0.0023(10) 0.0027(11) -0.0040(11)
C2D 0.0335(16) 0.0220(14) 0.0214(14) -0.0023(11) 0.0074(12) 0.0039(12)
C3D 0.0216(13) 0.0186(13) 0.0246(14) -0.0002(11) 0.0067(11) 0.0007(10)
C4D 0.0331(17) 0.0270(16) 0.0215(15) -0.0019(12) 0.0046(12) 0.0009(13)
C5D 0.0309(17) 0.0288(16) 0.0287(17) -0.0012(13) 0.0082(13) 0.0090(13)
F4D1 0.083(2) 0.0327(12) 0.0249(11) 0.0033(9) -0.0011(12) 0.0154(12)
F4D2 0.0324(11) 0.0454(13) 0.0313(11) -0.0035(10) -0.0035(9) -0.0054(10)
F4D3 0.0338(12) 0.083(2) 0.0205(10) 0.0044(11) 0.0084(9) -0.0053(12)
O1E 0.0212(10) 0.0244(11) 0.0219(10) -0.0030(8) 0.0011(8) -0.0011(8)
O2E 0.0209(10) 0.0209(10) 0.0198(10) -0.0026(8) 0.0016(8) -0.0003(8)
C1E 0.0228(14) 0.0240(14) 0.0193(13) -0.0020(11) -0.0026(11) 0.0003(11)
C2E 0.0257(15) 0.0279(15) 0.0179(13) -0.0029(11) 0.0018(11) 0.0012(12)
C3E 0.0245(14) 0.0188(13) 0.0215(14) 0.0009(10) 0.0033(11) 0.0026(10)
C4E 0.0290(17) 0.0384(19) 0.0290(17) -0.0070(14) -0.0008(13) -0.0050(14)
C5E 0.0285(16) 0.0298(16) 0.0264(16) -0.0047(13) 0.0099(13) 0.0006(13)
F5E1 0.0266(11) 0.0622(16) 0.0419(13) -0.0003(12) 0.0079(9) 0.0148(11)
F5E2 0.0519(15) 0.0351(13) 0.0570(16) 0.0008(11) 0.0314(13) -0.0062(11)
F5E3 0.0415(13) 0.0564(15) 0.0342(12) -0.0188(11) 0.0180(10) -0.0041(11)
O3 0.0208(10) 0.0230(11) 0.0275(11) 0.0011(9) 0.0054(9) -0.0024(8)
O4 0.0248(11) 0.0188(10) 0.0233(11) 0.0026(8) 0.0022(8) -0.0007(8)
O5 0.0203(10) 0.0164(9) 0.0257(11) 0.0003(8) -0.0002(8) 0.0021(8)
O6 0.0182(9) 0.0179(9) 0.0230(10) 0.0031(8) 0.0009(8) -0.0013(7)
O7 0.0210(10) 0.0190(10) 0.0207(10) 0.0028(8) 0.0015(8) 0.0022(8)
C6 0.0166(14) 0.0372(18) 0.0353(18) -0.0027(14) 0.0052(12) -0.0025(12)
C7 0.0296(16) 0.0234(15) 0.0354(18) 0.0023(13) 0.0102(14) -0.0084(13)
C8 0.0359(18) 0.0226(15) 0.0326(18) 0.0057(13) 0.0102(14) -0.0053(13)
C9 0.0309(16) 0.0211(14) 0.0273(16) 0.0040(12) -0.0003(13) 0.0050(12)
C10 0.0270(15) 0.0171(13) 0.0284(16) 0.0023(11) 0.0013(12) 0.0046(11)
C11 0.0192(13) 0.0206(14) 0.0321(16) 0.0009(12) -0.0014(12) -0.0005(11)
C12 0.0182(13) 0.0205(14) 0.0311(16) -0.0020(12) -0.0036(11) -0.0007(10)
C13 0.0238(14) 0.0200(13) 0.0241(14) 0.0046(11) 0.0063(11) -0.0024(11)
C14 0.0303(16) 0.0177(13) 0.0227(14) 0.0050(11) 0.0051(12) 0.0008(11)
C15 0.0230(14) 0.0299(16) 0.0276(16) 0.0037(13) -0.0020(12) 0.0064(12)
Co1 0.01944(18) 0.01554(17) 0.02035(19) 0.00056(14) 0.00319(14) 0.00045(14)
O1A 0.0250(11) 0.0180(10) 0.0302(12) -0.0011(9) 0.0023(9) 0.0011(8)
O2A 0.0288(11) 0.0188(10) 0.0253(11) 0.0011(8) -0.0004(9) 0.0005(8)
C1A 0.0216(13) 0.0178(13) 0.0258(15) 0.0023(11) 0.0081(11) 0.0017(10)
C2A 0.0227(14) 0.0228(14) 0.0271(15) 0.0041(12) 0.0032(12) 0.0015(11)
C3A 0.0227(13) 0.0230(14) 0.0200(13) 0.0031(11) 0.0035(11) -0.0031(11)
C4A 0.0267(16) 0.0227(15) 0.0356(18) 0.0027(13) 0.0057(13) 0.0034(12)
C5A 0.0339(17) 0.0247(15) 0.0253(16) 0.0045(12) -0.0028(13) -0.0037(13)
F5A1 0.0532(15) 0.0404(13) 0.0350(12) 0.0100(10) -0.0085(11) -0.0256(11)
F5A2 0.0404(12) 0.0368(12) 0.0369(12) 0.0050(10) -0.0141(10) -0.0001(10)
F5A3 0.0484(14) 0.0441(14) 0.0336(12) -0.0142(10) -0.0027(10) -0.0010(11)
O1B 0.0288(11) 0.0199(10) 0.0237(11) 0.0012(8) 0.0080(9) -0.0014(8)
O2B 0.0207(10) 0.0188(10) 0.0247(11) 0.0016(8) 0.0055(8) 0.0017(8)
C1B 0.0252(14) 0.0207(14) 0.0225(14) -0.0039(11) 0.0043(11) -0.0049(11)
C2B 0.0250(14) 0.0185(13) 0.0237(14) -0.0035(11) 0.0068(11) -0.0020(11)
C3B 0.0204(13) 0.0169(12) 0.0191(13) -0.0025(10) -0.0005(10) 0.0005(10)
C4B 0.044(2) 0.0234(16) 0.0344(18) 0.0025(13) 0.0190(16) 0.0015(14)
C5B 0.0220(14) 0.0187(13) 0.0271(15) -0.0004(11) 0.0043(11) 0.0022(11)
F5B1 0.0340(12) 0.0170(10) 0.085(2) -0.0040(11) -0.0011(12) -0.0029(9)
F5B2 0.0322(11) 0.0381(12) 0.0386(12) 0.0078(9) 0.0133(9) 0.0164(9)
F5B3 0.0584(15) 0.0345(12) 0.0271(11) 0.0093(9) 0.0055(10) 0.0180(11)
O1C 0.0217(10) 0.0217(10) 0.0202(10) 0.0006(8) 0.0038(8) -0.0016(8)
O2C 0.0212(10) 0.0227(10) 0.0245(11) -0.0011(8) 0.0059(8) -0.0021(8)
C1C 0.0207(13) 0.0142(12) 0.0235(14) 0.0005(10) 0.0008(10) 0.0013(10)
C2C 0.0219(14) 0.0207(13) 0.0237(14) 0.0003(11) 0.0037(11) 0.0008(11)
C3C 0.0177(12) 0.0180(13) 0.0236(14) 0.0029(10) 0.0048(10) 0.0028(10)
C4C 0.0264(15) 0.0219(14) 0.0234(14) -0.0038(11) 0.0053(12) -0.0052(11)
C5C 0.0192(13) 0.0282(15) 0.0271(15) 0.0037(12) 0.0031(11) 0.0009(11)
F4C1 0.0586(15) 0.0219(10) 0.0355(12) -0.0040(9) 0.0088(11) -0.0159(10)
F4C2 0.0410(12) 0.0448(13) 0.0210(10) -0.0049(9) 0.0049(9) -0.0154(10)
F4C3 0.0215(10) 0.0489(14) 0.0506(14) -0.0188(11) -0.0057(9) -0.0003(9)
F5C1 0.0171(8) 0.0287(10) 0.0330(10) 0.0003(8) 0.0028(7) -0.0009(7)
F5C2 0.0276(10) 0.0316(11) 0.0571(15) 0.0210(10) 0.0076(10) 0.0013(9)
F5C3 0.0304(11) 0.0569(15) 0.0253(10) -0.0049(10) 0.0111(8) -0.0100(10)

loop_
_atom_type_symbol
_atom_type_description
_atom_type_scat_dispersion_real
_atom_type_scat_dispersion_imag
_atom_type_scat_source
C C 0.0033 0.0016 'International Tables Vol C Tables 4.2.6.8 and 6.1.1.4'
H H 0.0000 0.0000 'International Tables Vol C Tables 4.2.6.8 and 6.1.1.4'
Co Co 0.3494 0.9721 'International Tables Vol C Tables 4.2.6.8 and 6.1.1.4'
O O 0.0106 0.0060 'International Tables Vol C Tables 4.2.6.8 and 6.1.1.4'
Y Y -2.7962 3.5667 'International Tables Vol C Tables 4.2.6.8 and 6.1.1.4'
F F 0.0171 0.0103 'International Tables Vol C Tables 4.2.6.8 and 6.1.1.4'

loop_
_geom_angle_atom_site_label_1
_geom_angle_atom_site_label_2
_geom_angle_atom_site_label_3
_geom_angle
_geom_angle_site_symmetry_1
_geom_angle_site_symmetry_3
_geom_angle_publ_flag
O1E Y1 O2D 110.59(8) . . ?
O1E Y1 O1D 139.62(8) . . ?
O2D Y1 O1D 71.69(8) . . ?
O1E Y1 O2E 70.62(8) . . ?
O2D Y1 O2E 139.60(8) . . ?
O1D Y1 O2E 134.69(8) . . ?
O1E Y1 O6 134.12(8) . . ?
O2D Y1 O6 77.53(8) . . ?
O1D Y1 O6 86.25(8) . . ?
O2E Y1 O6 75.38(8) . . ?
O1E Y1 O4 78.26(8) . . ?
O2D Y1 O4 130.29(8) . . ?
O1D Y1 O4 72.12(8) . . ?
O2E Y1 O4 90.03(8) . . ?
O6 Y1 O4 132.03(7) . . ?
O1E Y1 O5 123.05(8) . . ?
O2D Y1 O5 126.36(8) . . ?
O1D Y1 O5 67.69(8) . . ?
O2E Y1 O5 67.00(8) . . ?
O6 Y1 O5 66.47(7) . . ?
O4 Y1 O5 65.75(7) . . ?
O1E Y1 O7 73.90(8) . . ?
O2D Y1 O7 69.79(7) . . ?
O1D Y1 O7 136.72(8) . . ?
O2E Y1 O7 72.24(7) . . ?
O6 Y1 O7 66.92(7) . . ?
O4 Y1 O7 150.66(8) . . ?
O5 Y1 O7 123.73(7) . . ?
O1E Y1 O3 67.74(8) . . ?
O2D Y1 O3 71.75(8) . . ?
O1D Y1 O3 75.67(8) . . ?
O2E Y1 O3 135.56(8) . . ?
O6 Y1 O3 147.92(8) . . ?
O4 Y1 O3 67.12(8) . . ?
O5 Y1 O3 126.82(8) . . ?
O7 Y1 O3 109.42(8) . . ?
C1D O1D Y1 136.7(2) . . ?
C3D O2D Y1 136.2(2) . . ?
O1D C1D C2D 127.4(3) . . ?
O1D C1D C4D 115.2(3) . . ?
C2D C1D C4D 117.4(3) . . ?
C3D C2D C1D 119.5(3) . . ?
O2D C3D C2D 128.2(3) . . ?
O2D C3D C5D 113.9(3) . . ?
C2D C3D C5D 117.9(3) . . ?
F4D1 C4D F4D3 108.8(3) . . ?
F4D1 C4D F4D2 106.7(3) . . ?
F4D3 C4D F4D2 106.8(3) . . ?
F4D1 C4D C1D 111.8(3) . . ?
F4D3 C4D C1D 111.6(3) . . ?
F4D2 C4D C1D 110.9(3) . . ?
F5D8 C5D F5D9 104.7(7) . . ?
F5D5 C5D F5D4 110.1(7) . . ?
F5D5 C5D F5D6 104.0(8) . . ?
F5D4 C5D F5D6 101.1(7) . . ?
F5D1 C5D F5D2 108.7(5) . . ?
F5D1 C5D F5D3 109.2(5) . . ?
F5D2 C5D F5D3 108.9(5) . . ?
F5D8 C5D F5D7 109.6(7) . . ?
F5D9 C5D F5D7 103.4(7) . . ?
F5D8 C5D C3D 112.6(6) . . ?
F5D9 C5D C3D 114.6(6) . . ?
F5D5 C5D C3D 112.4(6) . . ?
F5D4 C5D C3D 114.2(5) . . ?
F5D6 C5D C3D 114.0(6) . . ?
F5D1 C5D C3D 113.7(4) . . ?
F5D2 C5D C3D 108.9(4) . . ?
F5D3 C5D C3D 107.4(4) . . ?
F5D7 C5D C3D 111.4(5) . . ?
C1E O1E Y1 137.7(2) . . ?
C3E O2E Y1 136.8(2) . . ?
O1E C1E C2E 128.4(3) . . ?
O1E C1E C4E 113.4(3) . . ?
C2E C1E C4E 118.2(3) . . ?
C1E C2E C3E 118.8(3) . . ?
O2E C3E C2E 127.4(3) . . ?
O2E C3E C5E 113.6(3) . . ?
C2E C3E C5E 119.0(3) . . ?
F4E2 C4E F4E1 106.0(4) . . ?
F4E6 C4E F4E4 108.2(5) . . ?
F4E6 C4E F4E5 103.8(5) . . ?
F4E4 C4E F4E5 109.6(5) . . ?
F4E2 C4E F4E3 110.6(4) . . ?
F4E1 C4E F4E3 105.5(4) . . ?
F4E6 C4E C1E 116.3(4) . . ?
F4E2 C4E C1E 115.7(4) . . ?
F4E1 C4E C1E 112.4(3) . . ?
F4E4 C4E C1E 108.1(4) . . ?
F4E5 C4E C1E 110.7(4) . . ?
F4E3 C4E C1E 106.3(3) . . ?
F5E3 C5E F5E1 107.2(3) . . ?
F5E3 C5E F5E2 107.7(3) . . ?
F5E1 C5E F5E2 107.1(3) . . ?
F5E3 C5E C3E 113.6(3) . . ?
F5E1 C5E C3E 110.7(3) . . ?
F5E2 C5E C3E 110.3(3) . . ?
C7 O3 C6 110.4(3) . . ?
C7 O3 Y1 114.07(19) . . ?
C6 O3 Y1 120.3(2) . . ?
C8 O4 C9 109.9(3) . . ?
C8 O4 Y1 116.74(19) . . ?
C9 O4 Y1 119.01(18) . . ?
C11 O5 C10 115.0(2) . . ?
C11 O5 Y1 117.83(18) . . ?
C10 O5 Y1 114.92(18) . . ?
C13 O6 C12 114.8(2) . . ?
C13 O6 Y1 117.29(17) . . ?
C12 O6 Y1 117.32(17) . . ?
C15 O7 C14 110.3(2) . . ?
C15 O7 Y1 120.24(19) . . ?
C14 O7 Y1 114.48(17) . . ?
O3 C7 C8 108.2(3) . . ?
O4 C8 C7 108.6(3) . . ?
O4 C9 C10 108.0(3) . . ?
O5 C10 C9 105.6(3) . . ?
O5 C11 C12 105.0(3) . . ?
O6 C12 C11 109.4(2) . . ?
O6 C13 C14 106.3(2) . . ?
O7 C14 C13 108.2(2) . . ?
O2A Co1 O1A 88.57(9) . . ?
O2A Co1 O1B 91.68(10) . . ?
O1A Co1 O1B 88.53(9) . . ?
O2A Co1 O2B 93.63(9) . . ?
O1A Co1 O2B 176.50(9) . . ?
O1B Co1 O2B 88.67(9) . . ?
O2A Co1 O1C 172.78(9) . . ?
O1A Co1 O1C 86.70(9) . . ?
O1B Co1 O1C 93.64(9) . . ?
O2B Co1 O1C 91.37(9) . . ?
O2A Co1 O2C 87.57(9) . . ?
O1A Co1 O2C 93.30(9) . . ?
O1B Co1 O2C 178.00(9) . . ?
O2B Co1 O2C 89.52(9) . . ?
O1C Co1 O2C 87.27(9) . . ?
C1A O1A Co1 125.8(2) . . ?
C3A O2A Co1 125.4(2) . . ?
O1A C1A C2A 128.9(3) . . ?
O1A C1A C4A 113.5(3) . . ?
C2A C1A C4A 117.6(3) . . ?
C3A C2A C1A 121.9(3) . . ?
O2A C3A C2A 129.3(3) . . ?
O2A C3A C5A 113.0(3) . . ?
C2A C3A C5A 117.7(3) . . ?
F4A7 C4A F4A9 104.1(7) . . ?
F4A5 C4A F4A6 107.0(7) . . ?
F4A1 C4A F4A2 108.7(4) . . ?
F4A1 C4A F4A3 109.1(5) . . ?
F4A2 C4A F4A3 106.3(5) . . ?
F4A7 C4A F4A8 109.6(7) . . ?
F4A9 C4A F4A8 108.9(8) . . ?
F4A5 C4A F4A4 107.6(6) . . ?
F4A6 C4A F4A4 100.5(6) . . ?
F4A5 C4A C1A 118.9(5) . . ?
F4A1 C4A C1A 109.9(3) . . ?
F4A7 C4A C1A 112.1(5) . . ?
F4A9 C4A C1A 109.1(5) . . ?
F4A6 C4A C1A 114.4(5) . . ?
F4A2 C4A C1A 112.6(3) . . ?
F4A3 C4A C1A 110.2(4) . . ?
F4A8 C4A C1A 112.6(6) . . ?
F4A4 C4A C1A 106.6(4) . . ?
F5A2 C5A F5A3 107.8(3) . . ?
F5A2 C5A F5A1 107.1(3) . . ?
F5A3 C5A F5A1 107.2(3) . . ?
F5A2 C5A C3A 114.0(3) . . ?
F5A3 C5A C3A 111.2(3) . . ?
F5A1 C5A C3A 109.3(3) . . ?
C1B O1B Co1 125.4(2) . . ?
C3B O2B Co1 125.1(2) . . ?
O1B C1B C2B 128.7(3) . . ?
O1B C1B C4B 113.6(3) . . ?
C2B C1B C4B 117.7(3) . . ?
C1B C2B C3B 122.2(3) . . ?
O2B C3B C2B 129.1(3) . . ?
O2B C3B C5B 113.0(3) . . ?
C2B C3B C5B 117.9(3) . . ?
F4B2 C4B F4B1 106.9(4) . . ?
F4B6 C4B F4B5 106.2(5) . . ?
F4B2 C4B F4B3 111.7(4) . . ?
F4B1 C4B F4B3 105.2(4) . . ?
F4B6 C4B F4B4 103.7(4) . . ?
F4B5 C4B F4B4 110.9(5) . . ?
F4B6 C4B C1B 115.4(4) . . ?
F4B2 C4B C1B 114.3(3) . . ?
F4B1 C4B C1B 112.2(4) . . ?
F4B5 C4B C1B 108.4(4) . . ?
F4B3 C4B C1B 106.2(3) . . ?
F4B4 C4B C1B 112.0(3) . . ?
F5B1 C5B F5B3 108.3(3) . . ?
F5B1 C5B F5B2 106.9(3) . . ?
F5B3 C5B F5B2 107.1(3) . . ?
F5B1 C5B C3B 110.0(3) . . ?
F5B3 C5B C3B 110.7(3) . . ?
F5B2 C5B C3B 113.5(3) . . ?
C1C O1C Co1 125.6(2) . . ?
C3C O2C Co1 126.4(2) . . ?
O1C C1C C2C 129.3(3) . . ?
O1C C1C C4C 113.1(3) . . ?
C2C C1C C4C 117.7(3) . . ?
C3C C2C C1C 121.6(3) . . ?
O2C C3C C2C 128.4(3) . . ?
O2C C3C C5C 113.4(3) . . ?
C2C C3C C5C 118.1(3) . . ?
F4C2 C4C F4C3 107.6(3) . . ?
F4C2 C4C F4C1 106.6(3) . . ?
F4C3 C4C F4C1 106.8(3) . . ?
F4C2 C4C C1C 114.1(3) . . ?
F4C3 C4C C1C 110.9(3) . . ?
F4C1 C4C C1C 110.4(3) . . ?
F5C3 C5C F5C1 107.3(3) . . ?
F5C3 C5C F5C2 108.0(3) . . ?
F5C1 C5C F5C2 106.4(3) . . ?
F5C3 C5C C3C 113.3(3) . . ?
F5C1 C5C C3C 112.1(3) . . ?
F5C2 C5C C3C 109.6(3) . . ?

loop_
_geom_bond_atom_site_label_1
_geom_bond_atom_site_label_2
_geom_bond_distance
_geom_bond_site_symmetry_2
_geom_bond_publ_flag
Y1 O1E 2.328(2) . ?
Y1 O2D 2.333(2) . ?
Y1 O1D 2.345(2) . ?
Y1 O2E 2.375(2) . ?
Y1 O6 2.390(2) . ?
Y1 O4 2.428(2) . ?
Y1 O5 2.450(2) . ?
Y1 O7 2.475(2) . ?
Y1 O3 2.493(2) . ?
O1D C1D 1.245(4) . ?
O2D C3D 1.260(4) . ?
C1D C2D 1.404(5) . ?
C1D C4D 1.541(5) . ?
C2D C3D 1.388(5) . ?
C3D C5D 1.534(5) . ?
C4D F4D1 1.327(4) . ?
C4D F4D3 1.328(4) . ?
C4D F4D2 1.332(4) . ?
C5D F5D8 1.232(11) . ?
C5D F5D9 1.297(12) . ?
C5D F5D5 1.297(12) . ?
C5D F5D4 1.327(10) . ?
C5D F5D6 1.328(12) . ?
C5D F5D1 1.335(6) . ?
C5D F5D2 1.374(7) . ?
C5D F5D3 1.399(8) . ?
C5D F5D7 1.404(11) . ?
O1E C1E 1.256(4) . ?
O2E C3E 1.252(4) . ?
C1E C2E 1.387(5) . ?
C1E C4E 1.532(5) . ?
C2E C3E 1.397(5) . ?
C3E C5E 1.532(5) . ?
C4E F4E6 1.247(7) . ?
C4E F4E2 1.317(6) . ?
C4E F4E1 1.329(6) . ?
C4E F4E4 1.376(8) . ?
C4E F4E5 1.386(7) . ?
C4E F4E3 1.418(6) . ?
C5E F5E3 1.328(4) . ?
C5E F5E1 1.330(4) . ?
C5E F5E2 1.332(4) . ?
O3 C7 1.435(4) . ?
O3 C6 1.444(4) . ?
O4 C8 1.438(4) . ?
O4 C9 1.454(4) . ?
O5 C11 1.430(4) . ?
O5 C10 1.445(4) . ?
O6 C13 1.443(4) . ?
O6 C12 1.444(4) . ?
O7 C15 1.440(4) . ?
O7 C14 1.443(4) . ?
C7 C8 1.496(5) . ?
C9 C10 1.493(5) . ?
C11 C12 1.502(4) . ?
C13 C14 1.489(5) . ?
Co1 O2A 2.058(2) . ?
Co1 O1A 2.058(2) . ?
Co1 O1B 2.060(2) . ?
Co1 O2B 2.064(2) . ?
Co1 O1C 2.071(2) . ?
Co1 O2C 2.071(2) . ?
O1A C1A 1.253(4) . ?
O2A C3A 1.253(4) . ?
C1A C2A 1.393(5) . ?
C1A C4A 1.534(4) . ?
C2A C3A 1.392(5) . ?
C3A C5A 1.543(5) . ?
C4A F4A5 1.230(10) . ?
C4A F4A1 1.309(6) . ?
C4A F4A7 1.319(9) . ?
C4A F4A9 1.331(11) . ?
C4A F4A6 1.339(10) . ?
C4A F4A2 1.357(6) . ?
C4A F4A3 1.354(7) . ?
C4A F4A8 1.373(12) . ?
C4A F4A4 1.443(9) . ?
C5A F5A2 1.328(4) . ?
C5A F5A3 1.330(4) . ?
C5A F5A1 1.341(4) . ?
O1B C1B 1.251(4) . ?
O2B C3B 1.254(4) . ?
C1B C2B 1.394(4) . ?
C1B C4B 1.538(5) . ?
C2B C3B 1.394(4) . ?
C3B C5B 1.537(4) . ?
C4B F4B6 1.254(7) . ?
C4B F4B2 1.298(5) . ?
C4B F4B1 1.321(6) . ?
C4B F4B5 1.372(9) . ?
C4B F4B3 1.402(6) . ?
C4B F4B4 1.406(6) . ?
C5B F5B1 1.325(4) . ?
C5B F5B3 1.329(4) . ?
C5B F5B2 1.328(4) . ?
O1C C1C 1.254(4) . ?
O2C C3C 1.252(4) . ?
C1C C2C 1.395(4) . ?
C1C C4C 1.535(4) . ?
C2C C3C 1.397(4) . ?
C3C C5C 1.537(4) . ?
C4C F4C2 1.331(4) . ?
C4C F4C3 1.336(4) . ?
C4C F4C1 1.335(4) . ?
C5C F5C3 1.330(4) . ?
C5C F5C1 1.333(4) . ?
C5C F5C2 1.346(4) . ?
